data_4000818
loop_
_publ_author_name
'Johnsen, Simon'
'Peter, Sebastian C.'
'Nguyen, Sandy L.'
'Song, Jung-Hwan'
'Jin, Hosub'
'Freeman, Arthur J.'
'Kanatzidis, Mercouri G.'

_publ_section_title
;
 Tl2Hg3Q4(Q = S, Se, and Te): High-Density, Wide-Band-Gap Semiconductors
;
_journal_issue 19
_journal_name_full 'Chemistry of Materials'
_journal_page_first 4375
_journal_paper_doi 10.1021/cm2019857
_journal_volume 23
_journal_year 2011
_chemical_formula_sum 'Hg3 Se4 Tl2'
_chemical_formula_weight 1326.35
_chemical_name_systematic
; 
 ? 
;
_space_group_IT_number 15
_symmetry_cell_setting monoclinic
_symmetry_space_group_name_Hall '-C 2yc'
_symmetry_space_group_name_H-M 'C 1 2/c 1'
_atom_sites_solution_primary direct
_atom_sites_solution_secondary difmap
_audit_creation_method SHELXL-97
_cell_angle_alpha 90.00
_cell_angle_beta 116.36(3)
_cell_angle_gamma 90.00
_cell_formula_units_Z 4
_cell_length_a 11.977(2)
_cell_length_b 6.9264(14)
_cell_length_c 13.203(3)
_cell_measurement_temperature 293(2)
_cell_volume 981.4(4)
_computing_structure_refinement 'SHELXL-97 (Sheldrick, 2008)'
_computing_structure_solution 'SHELXS-97 (Sheldrick, 2008)'
_diffrn_ambient_temperature 293(2)
_diffrn_measured_fraction_theta_full 0.922
_diffrn_measured_fraction_theta_max 0.922
_diffrn_radiation_monochromator graphite
_diffrn_radiation_source 'fine-focus sealed tube'
_diffrn_radiation_type MoK\a
_diffrn_radiation_wavelength 0.71073
_diffrn_reflns_av_R_equivalents 0.0794
_diffrn_reflns_av_sigmaI/netI 0.0553
_diffrn_reflns_limit_h_max 15
_diffrn_reflns_limit_h_min -15
_diffrn_reflns_limit_k_max 9
_diffrn_reflns_limit_k_min -9
_diffrn_reflns_limit_l_max 18
_diffrn_reflns_limit_l_min -18
_diffrn_reflns_number 4214
_diffrn_reflns_theta_full 29.13
_diffrn_reflns_theta_max 29.13
_diffrn_reflns_theta_min 3.44
_exptl_absorpt_coefficient_mu 94.249
_exptl_crystal_density_diffrn 8.977
_exptl_crystal_density_method 'not measured'
_exptl_crystal_F_000 2152
_refine_diff_density_max 4.787
_refine_diff_density_min -4.794
_refine_diff_density_rms 0.735
_refine_ls_extinction_coef 0.000602(18)
_refine_ls_extinction_expression Fc^*^=kFc[1+0.001xFc^2^\l^3^/sin(2\q)]^-1/4^
_refine_ls_extinction_method SHELXL
_refine_ls_goodness_of_fit_ref 1.179
_refine_ls_matrix_type full
_refine_ls_number_parameters 43
_refine_ls_number_reflns 1222
_refine_ls_number_restraints 0
_refine_ls_restrained_S_all 1.179
_refine_ls_R_factor_all 0.0705
_refine_ls_R_factor_gt 0.0589
_refine_ls_shift/su_max 0.056
_refine_ls_shift/su_mean 0.008
_refine_ls_structure_factor_coef Fsqd
_refine_ls_weighting_details 'calc w=1/[\s^2^(Fo^2^)+(0.0640P)^2^+67.2801P] where P=(Fo^2^+2Fc^2^)/3'
_refine_ls_weighting_scheme calc
_refine_ls_wR_factor_gt 0.1307
_refine_ls_wR_factor_ref 0.1358
_reflns_number_gt 1070
_reflns_number_total 1222
_reflns_threshold_expression >2sigma(I)
_cod_data_source_file cm2019857_si_002.cif
_cod_data_source_block Tl2Hg3Se4
_cod_depositor_comments
;
The following automatic conversions were performed:

'_symmetry_cell_setting' value 'Monoclinic' changed to 'monoclinic'
according to /home/saulius/struct/CIF-dictionaries/cif_core.dic
dictionary named 'cif_core.dic' version 2.4.1 from 2010-06-29.

Automatic conversion script
Id: cif_fix_values 1715 2011-07-08 13:25:40Z adriana 
;
_cod_original_cell_volume 981.4(3)
_cod_original_sg_symbol_H-M C2/c
_cod_database_code 4000818

loop_
_symmetry_equiv_pos_as_xyz
'x, y, z'
'-x, y, -z+1/2'
'x+1/2, y+1/2, z'
'-x+1/2, y+1/2, -z+1/2'
'-x, -y, -z'
'x, -y, z-1/2'
'-x+1/2, -y+1/2, -z'
'x+1/2, -y+1/2, z-1/2'

loop_
_atom_site_label
_atom_site_type_symbol
_atom_site_fract_x
_atom_site_fract_y
_atom_site_fract_z
_atom_site_U_iso_or_equiv
_atom_site_adp_type
_atom_site_occupancy
_atom_site_symmetry_multiplicity
_atom_site_calc_flag
_atom_site_refinement_flags
Tl1 Tl 0.83524(3) 0.91353(4) 0.95442(2) 0.02597(7) Uani 1 1 d .
Hg1 Hg 0.0000 0.13382(5) 0.2500 0.02476(10) Uani 1 2 d S
Hg2 Hg 0.06254(3) 0.61648(3) 0.15287(2) 0.02637(7) Uani 1 1 d .
Se1 Se 0.18282(6) 0.89819(8) 0.26312(5) 0.01471(14) Uani 1 1 d .
Se2 Se 0.09719(5) 0.36209(8) 0.43088(4) 0.01365(14) Uani 1 1 d .

loop_
_atom_site_aniso_label
_atom_site_aniso_U_11
_atom_site_aniso_U_22
_atom_site_aniso_U_33
_atom_site_aniso_U_23
_atom_site_aniso_U_13
_atom_site_aniso_U_12
Tl1 0.03118(12) 0.02591(11) 0.01627(8) 0.00386(8) 0.00642(7) -0.00089(10)
Hg1 0.04116(17) 0.01451(14) 0.01908(11) 0.000 0.01379(10) 0.000
Hg2 0.03272(12) 0.01256(9) 0.02637(10) -0.00556(8) 0.00637(8) -0.00770(9)
Se1 0.0187(2) 0.0081(2) 0.01439(19) -0.00154(17) 0.00469(15) -0.00170(18)
Se2 0.0207(2) 0.0110(2) 0.00791(16) 0.00108(16) 0.00521(14) 0.00290(18)

loop_
_atom_type_symbol
_atom_type_description
_atom_type_scat_dispersion_real
_atom_type_scat_dispersion_imag
_atom_type_scat_source
Se Se -0.0929 2.2259 'International Tables Vol C Tables 4.2.6.8 and 6.1.1.4'
Hg Hg -2.3894 9.2266 'International Tables Vol C Tables 4.2.6.8 and 6.1.1.4'
Tl Tl -2.8358 9.6688 'International Tables Vol C Tables 4.2.6.8 and 6.1.1.4'

loop_
_geom_angle_atom_site_label_1
_geom_angle_atom_site_label_2
_geom_angle_atom_site_label_3
_geom_angle
_geom_angle_site_symmetry_1
_geom_angle_site_symmetry_3
Se1 Tl1 Se2 90.78(3) 5_676 8_566
Se1 Tl1 Se1 76.72(2) 5_676 8_566
Se2 Tl1 Se1 94.65(3) 8_566 8_566
Se1 Tl1 Hg2 131.27(2) 5_676 1_656
Se2 Tl1 Hg2 137.54(2) 8_566 1_656
Se1 Tl1 Hg2 100.13(3) 8_566 1_656
Se1 Tl1 Tl1 139.94(2) 5_676 7_667
Se2 Tl1 Tl1 73.70(2) 8_566 7_667
Se1 Tl1 Tl1 68.29(2) 8_566 7_667
Hg2 Tl1 Tl1 75.335(19) 1_656 7_667
Se1 Tl1 Tl1 78.05(3) 5_676 5_777
Se2 Tl1 Tl1 130.52(2) 8_566 5_777
Se1 Tl1 Tl1 127.88(3) 8_566 5_777
Hg2 Tl1 Tl1 65.85(2) 1_656 5_777
Tl1 Tl1 Tl1 139.644(18) 7_667 5_777
Se2 Hg1 Se2 107.14(3) . 2
Se2 Hg1 Se1 116.09(3) . 2_545
Se2 Hg1 Se1 106.56(3) 2 2_545
Se2 Hg1 Se1 106.56(3) . 1_545
Se2 Hg1 Se1 116.09(3) 2 1_545
Se1 Hg1 Se1 104.78(3) 2_545 1_545
Se2 Hg2 Se1 163.11(3) 2 .
Se2 Hg2 Se1 104.64(3) 2 4_545
Se1 Hg2 Se1 87.22(3) . 4_545
Se2 Hg2 Se2 90.74(3) 2 6_565
Se1 Hg2 Se2 103.16(3) . 6_565
Se1 Hg2 Se2 80.90(3) 4_545 6_565
Se2 Hg2 Tl1 83.89(3) 2 1_454
Se1 Hg2 Tl1 91.89(3) . 1_454
Se1 Hg2 Tl1 149.63(2) 4_545 1_454
Se2 Hg2 Tl1 69.74(2) 6_565 1_454
Se2 Hg2 Hg2 80.19(2) 2 2
Se1 Hg2 Hg2 84.02(2) . 2
Se1 Hg2 Hg2 114.02(3) 4_545 2
Se2 Hg2 Hg2 164.017(18) 6_565 2
Tl1 Hg2 Hg2 96.040(19) 1_454 2
Hg2 Se1 Hg1 101.35(3) . 1_565
Hg2 Se1 Tl1 90.22(3) . 5_676
Hg1 Se1 Tl1 87.98(3) 1_565 5_676
Hg2 Se1 Hg2 143.97(3) . 4
Hg1 Se1 Hg2 111.64(2) 1_565 4
Tl1 Se1 Hg2 77.26(3) 5_676 4
Hg2 Se1 Tl1 84.93(3) . 8_465
Hg1 Se1 Tl1 128.71(3) 1_565 8_465
Tl1 Se1 Tl1 143.24(3) 5_676 8_465
Hg2 Se1 Tl1 85.52(3) 4 8_465
Hg2 Se2 Hg1 94.52(3) 2 .
Hg2 Se2 Tl1 100.36(3) 2 8_465
Hg1 Se2 Tl1 113.51(3) . 8_465
Hg2 Se2 Hg2 89.26(3) 2 6_566
Hg1 Se2 Hg2 132.75(3) . 6_566
Tl1 Se2 Hg2 112.01(3) 8_465 6_566

loop_
_geom_bond_atom_site_label_1
_geom_bond_atom_site_label_2
_geom_bond_distance
_geom_bond_site_symmetry_2
Tl1 Se1 3.0733(9) 5_676
Tl1 Se2 3.1391(9) 8_566
Tl1 Se1 3.2061(10) 8_566
Tl1 Hg2 3.4893(11) 1_656
Tl1 Tl1 3.5961(8) 7_667
Tl1 Tl1 3.7738(11) 5_777
Hg1 Se2 2.6626(8) .
Hg1 Se2 2.6627(8) 2
Hg1 Se1 2.6742(8) 2_545
Hg1 Se1 2.6742(8) 1_545
Hg2 Se2 2.4715(8) 2
Hg2 Se1 2.4777(8) .
Hg2 Se1 3.1327(10) 4_545
Hg2 Se2 3.1408(9) 6_565
Hg2 Tl1 3.4893(11) 1_454
Hg2 Hg2 3.4979(10) 2
Se1 Hg1 2.6742(8) 1_565
Se1 Tl1 3.0733(9) 5_676
Se1 Hg2 3.1327(10) 4
Se1 Tl1 3.2061(10) 8_465
Se2 Hg2 2.4715(8) 2
Se2 Tl1 3.1391(9) 8_465
Se2 Hg2 3.1408(9) 6_566
